data_7202345
loop_
_publ_author_name
'Chandran, Sreekanth K.'
'Thakuria, Ranjit'
'Nangia, Ashwini'

_publ_section_title
;
 Silver(I) complexes of N-4-halophenyl-N&#x2032;-4-pyridyl ureas.
 Isostructurality, urea&#x22EF;nitrate hydrogen bonding, and
 Ag&#x22EF;halogen interaction
;
_journal_issue 12
_journal_name_full CrystEngComm
_journal_page_first 1891
_journal_paper_doi 10.1039/b810549a
_journal_volume 10
_journal_year 2008
_chemical_formula_moiety '0.5(C48 H40 Ag2 Br2.18 I1.82 N12 O4), C2 H3 N, N O3'
_chemical_formula_sum 'C26 H23 Ag Br1.09 I0.91 N8 O5'
_chemical_formula_weight 837.97
_chemical_name_systematic
;
?
;
_space_group_IT_number 2
_symmetry_cell_setting triclinic
_symmetry_space_group_name_Hall '-P 1'
_symmetry_space_group_name_H-M 'P -1'
_atom_sites_solution_hydrogens geom
_atom_sites_solution_primary direct
_atom_sites_solution_secondary difmap
_audit_creation_method SHELXL-97
_cell_angle_alpha 83.684(3)
_cell_angle_beta 78.689(3)
_cell_angle_gamma 70.921(2)
_cell_formula_units_Z 2
_cell_length_a 9.7667(17)
_cell_length_b 12.505(2)
_cell_length_c 12.752(2)
_cell_measurement_reflns_used 4657
_cell_measurement_temperature 100(2)
_cell_measurement_theta_max 24.08
_cell_measurement_theta_min 2.24
_cell_volume 1441.5(4)
_computing_cell_refinement 'Bruker SMART'
_computing_data_collection 'Bruker SMART'
_computing_data_reduction 'Bruker SAINT'
_computing_molecular_graphics 'Bruker SHELXTL'
_computing_publication_material 'Bruker SHELXTL'
_computing_structure_refinement 'SHELXL-97 (Sheldrick, 1997)'
_computing_structure_solution 'SHELXS-97 (Sheldrick, 1990)'
_diffrn_ambient_temperature 100(2)
_diffrn_measured_fraction_theta_full 0.994
_diffrn_measured_fraction_theta_max 0.994
_diffrn_measurement_device_type 'CCD area detector'
_diffrn_measurement_method 'phi and omega scans'
_diffrn_radiation_monochromator graphite
_diffrn_radiation_source 'fine-focus sealed tube'
_diffrn_radiation_type MoK\a
_diffrn_radiation_wavelength 0.71073
_diffrn_reflns_av_R_equivalents 0.0383
_diffrn_reflns_av_sigmaI/netI 0.0451
_diffrn_reflns_limit_h_max 11
_diffrn_reflns_limit_h_min -11
_diffrn_reflns_limit_k_max 14
_diffrn_reflns_limit_k_min -14
_diffrn_reflns_limit_l_max 15
_diffrn_reflns_limit_l_min -15
_diffrn_reflns_number 13470
_diffrn_reflns_theta_full 25.00
_diffrn_reflns_theta_max 25.00
_diffrn_reflns_theta_min 1.63
_exptl_absorpt_coefficient_mu 3.366
_exptl_absorpt_correction_T_max 0.8236
_exptl_absorpt_correction_T_min 0.5247
_exptl_absorpt_correction_type multi-scan
_exptl_absorpt_process_details 'Bruker AXS SADABS program'
_exptl_crystal_colour Colourless
_exptl_crystal_density_diffrn 1.886
_exptl_crystal_density_method 'not measured'
_exptl_crystal_description needle
_exptl_crystal_F_000 802
_exptl_crystal_size_max 0.22
_exptl_crystal_size_mid 0.10
_exptl_crystal_size_min 0.06
_refine_diff_density_max 2.447
_refine_diff_density_min -2.203
_refine_diff_density_rms 0.267
_refine_ls_extinction_method none
_refine_ls_goodness_of_fit_ref 1.058
_refine_ls_hydrogen_treatment mixed
_refine_ls_matrix_type full
_refine_ls_number_parameters 398
_refine_ls_number_reflns 5054
_refine_ls_number_restraints 0
_refine_ls_restrained_S_all 1.058
_refine_ls_R_factor_all 0.0718
_refine_ls_R_factor_gt 0.0555
_refine_ls_shift/su_max 0.001
_refine_ls_shift/su_mean 0.000
_refine_ls_structure_factor_coef Fsqd
_refine_ls_weighting_details 'calc w=1/[\s^2^(Fo^2^)+(0.1130P)^2^+0.0000P] where P=(Fo^2^+2Fc^2^)/3'
_refine_ls_weighting_scheme calc
_refine_ls_wR_factor_gt 0.1412
_refine_ls_wR_factor_ref 0.1577
_reflns_number_gt 3988
_reflns_number_total 5054
_reflns_threshold_expression >2sigma(I)
_cod_data_source_file B810549A.txt
_cod_data_source_block ss_bromo:iodo7
_cod_depositor_comments
;
The following automatic conversions were performed:
'_symmetry_cell_setting' value 'Triclinic' changed to 'triclinic'
according to '/home/saulius/struct/CIF-dictionaries/cif_core.dic'
dictionary named 'cif_core.dic' version 2.4.1 from 2010-06-29.

Automatic conversion script
Id: cif_fix_enum 1527 2010-12-29 10:47:43Z saulius 
;
_cod_original_sg_symbol_Hall '-P 1 '
_cod_original_sg_symbol_H-M 'P-1 '
_cod_database_code 7202345

loop_
_symmetry_equiv_pos_as_xyz
'x, y, z'
'-x, -y, -z'

loop_
_atom_site_label
_atom_site_type_symbol
_atom_site_fract_x
_atom_site_fract_y
_atom_site_fract_z
_atom_site_U_iso_or_equiv
_atom_site_adp_type
_atom_site_occupancy
_atom_site_symmetry_multiplicity
_atom_site_calc_flag
_atom_site_refinement_flags
_atom_site_disorder_assembly
_atom_site_disorder_group
Ag1 Ag 0.26672(5) 0.80660(4) 0.82855(4) 0.0266(2) Uani 1 1 d . . .
Br1 Br 0.49143(7) 1.35697(5) 1.67201(5) 0.0350(3) Uani 0.634(7) 1 d P A 1
Br2 Br -0.01805(5) 0.76855(4) 0.98859(4) 0.0255(2) Uani 0.456(6) 1 d P B 1
I1 I 0.49143(7) 1.35697(5) 1.67201(5) 0.0350(3) Uani 0.366(7) 1 d P A 2
I2 I -0.01805(5) 0.76855(4) 0.98859(4) 0.0255(2) Uani 0.544(6) 1 d P B 2
C1 C 0.5076(7) 1.2490(5) 1.5633(5) 0.0243(14) Uani 1 1 d . . .
C2 C 0.4019(7) 1.2728(5) 1.5007(5) 0.0288(15) Uani 1 1 d . A .
H2A H 0.3194 1.3392 1.5110 0.035 Uiso 1 1 calc R . .
C3 C 0.4147(7) 1.2000(5) 1.4221(5) 0.0266(15) Uani 1 1 d . . .
H3 H 0.3415 1.2163 1.3782 0.032 Uiso 1 1 calc R A .
C4 C 0.5365(7) 1.1025(5) 1.4083(5) 0.0216(13) Uani 1 1 d . A .
C5 C 0.6417(6) 1.0801(5) 1.4726(5) 0.0213(13) Uani 1 1 d . . .
H5A H 0.7241 1.0135 1.4629 0.026 Uiso 1 1 calc R A .
C6 C 0.6304(7) 1.1523(5) 1.5515(5) 0.0253(14) Uani 1 1 d . A .
H6 H 0.7033 1.1365 1.5955 0.030 Uiso 1 1 calc R . .
C7 C 0.4672(7) 1.0210(5) 1.2645(5) 0.0213(13) Uani 1 1 d . A .
C8 C 0.4675(7) 0.9064(5) 1.1181(5) 0.0208(13) Uani 1 1 d . A .
C9 C 0.3176(7) 0.9478(5) 1.1119(5) 0.0240(14) Uani 1 1 d . A .
H9 H 0.2511 0.9984 1.1630 0.029 Uiso 1 1 calc R . .
C10 C 0.2677(7) 0.9150(5) 1.0322(5) 0.0256(14) Uani 1 1 d . . .
H10 H 0.1654 0.9440 1.0299 0.031 Uiso 1 1 calc R B .
C11 C 0.4975(7) 0.8010(5) 0.9634(5) 0.0253(14) Uani 1 1 d . . .
H11 H 0.5606 0.7481 0.9130 0.030 Uiso 1 1 calc R B .
C12 C 0.5571(7) 0.8305(5) 1.0415(5) 0.0254(14) Uani 1 1 d . A .
H12 H 0.6595 0.7990 1.0429 0.030 Uiso 1 1 calc R . .
C13 C -0.0094(7) 0.6489(5) 0.8896(5) 0.0221(13) Uani 1 1 d . . .
C14 C -0.1117(7) 0.6764(5) 0.8220(5) 0.0247(14) Uani 1 1 d . B .
H14 H -0.1844 0.7488 0.8230 0.030 Uiso 1 1 calc R . .
C15 C -0.1064(7) 0.5959(5) 0.7520(5) 0.0241(14) Uani 1 1 d . . .
H15 H -0.1757 0.6138 0.7048 0.029 Uiso 1 1 calc R B .
C16 C 0.0001(7) 0.4896(5) 0.7511(5) 0.0212(13) Uani 1 1 d . B .
C17 C 0.0997(6) 0.4641(5) 0.8221(5) 0.0219(13) Uani 1 1 d . . .
H17 H 0.1710 0.3912 0.8231 0.026 Uiso 1 1 calc R B .
C18 C 0.0962(7) 0.5439(5) 0.8917(5) 0.0248(14) Uani 1 1 d . B .
H18 H 0.1649 0.5265 0.9394 0.030 Uiso 1 1 calc R . .
C19 C -0.0628(7) 0.4141(5) 0.6008(5) 0.0229(14) Uani 1 1 d . B .
C20 C -0.0795(7) 0.2891(5) 0.4692(5) 0.0230(14) Uani 1 1 d . B .
C21 C -0.2006(7) 0.3622(5) 0.4307(5) 0.0229(14) Uani 1 1 d . . .
H21 H -0.2493 0.4345 0.4597 0.027 Uiso 1 1 calc R . .
C22 C -0.2503(7) 0.3289(6) 0.3491(5) 0.0267(15) Uani 1 1 d . . .
H22 H -0.3351 0.3794 0.3243 0.032 Uiso 1 1 calc R . .
C23 C -0.0666(7) 0.1576(5) 0.3402(5) 0.0275(15) Uani 1 1 d . . .
H23 H -0.0180 0.0866 0.3089 0.033 Uiso 1 1 calc R . .
C24 C -0.0127(7) 0.1845(5) 0.4234(5) 0.0253(14) Uani 1 1 d . . .
H24 H 0.0699 0.1316 0.4490 0.030 Uiso 1 1 calc R . .
C25 C 0.4324(8) 0.5056(6) 0.1410(6) 0.0351(17) Uani 1 1 d . . .
C26 C 0.3089(8) 0.6048(7) 0.1256(7) 0.0443(19) Uani 1 1 d . . .
H26A H 0.3334 0.6453 0.0579 0.066 Uiso 1 1 calc R . .
H26B H 0.2867 0.6547 0.1849 0.066 Uiso 1 1 calc R . .
H26C H 0.2230 0.5814 0.1235 0.066 Uiso 1 1 calc R . .
H1 H 0.650(8) 0.964(6) 1.318(6) 0.04(2) Uiso 1 1 d . . .
H2 H 0.641(7) 0.890(5) 1.193(5) 0.021(16) Uiso 1 1 d . . .
H4 H 0.082(10) 0.338(8) 0.694(7) 0.06(3) Uiso 1 1 d . . .
H5 H 0.044(7) 0.252(6) 0.588(5) 0.021(17) Uiso 1 1 d . . .
N1 N 0.5609(6) 1.0261(4) 1.3278(4) 0.0218(11) Uani 1 1 d . . .
N2 N 0.5335(6) 0.9356(4) 1.1922(4) 0.0232(12) Uani 1 1 d . . .
N3 N 0.3548(5) 0.8436(4) 0.9559(4) 0.0239(12) Uani 1 1 d . B .
N4 N 0.0118(6) 0.4034(5) 0.6843(4) 0.0247(12) Uani 1 1 d . . .
N5 N -0.0206(6) 0.3112(5) 0.5519(4) 0.0252(12) Uani 1 1 d . . .
N6 N -0.1842(6) 0.2277(4) 0.3026(4) 0.0236(12) Uani 1 1 d . . .
N7 N 0.0795(6) 0.1110(4) 0.7590(4) 0.0272(13) Uani 1 1 d . . .
N8 N 0.5301(8) 0.4269(6) 0.1518(6) 0.0489(18) Uani 1 1 d . . .
O1 O 0.3416(5) 1.0842(4) 1.2680(4) 0.0278(10) Uani 1 1 d . . .
O2 O -0.1516(5) 0.4987(4) 0.5738(4) 0.0318(11) Uani 1 1 d . . .
O3 O -0.0372(6) 0.1250(5) 0.7281(5) 0.0625(18) Uani 1 1 d . . .
O4 O 0.1685(5) 0.1592(4) 0.7051(4) 0.0398(13) Uani 1 1 d . . .
O5 O 0.1129(6) 0.0496(4) 0.8383(4) 0.0481(15) Uani 1 1 d . . .

loop_
_atom_site_aniso_label
_atom_site_aniso_U_11
_atom_site_aniso_U_22
_atom_site_aniso_U_33
_atom_site_aniso_U_23
_atom_site_aniso_U_13
_atom_site_aniso_U_12
Ag1 0.0304(3) 0.0280(3) 0.0189(3) -0.0092(2) 0.0002(2) -0.0060(2)
Br1 0.0400(4) 0.0282(4) 0.0275(4) -0.0205(3) 0.0005(3) 0.0042(3)
Br2 0.0224(3) 0.0245(3) 0.0251(3) -0.0125(2) 0.0032(2) -0.0019(2)
I1 0.0400(4) 0.0282(4) 0.0275(4) -0.0205(3) 0.0005(3) 0.0042(3)
I2 0.0224(3) 0.0245(3) 0.0251(3) -0.0125(2) 0.0032(2) -0.0019(2)
C1 0.030(4) 0.014(3) 0.022(3) -0.006(3) 0.004(3) -0.002(3)
C2 0.022(3) 0.019(3) 0.035(4) -0.015(3) 0.003(3) 0.008(3)
C3 0.023(3) 0.023(3) 0.031(4) -0.005(3) -0.006(3) -0.002(3)
C4 0.023(3) 0.014(3) 0.023(3) -0.002(3) 0.003(3) -0.003(3)
C5 0.017(3) 0.017(3) 0.024(3) -0.008(3) 0.003(3) 0.001(2)
C6 0.026(3) 0.024(3) 0.023(3) 0.001(3) -0.002(3) -0.006(3)
C7 0.022(3) 0.017(3) 0.018(3) -0.005(3) 0.003(3) -0.001(3)
C8 0.023(3) 0.016(3) 0.017(3) -0.005(2) 0.003(2) 0.001(3)
C9 0.025(3) 0.020(3) 0.021(3) -0.008(3) 0.001(3) 0.000(3)
C10 0.023(3) 0.022(3) 0.028(4) -0.011(3) 0.002(3) -0.002(3)
C11 0.026(3) 0.026(3) 0.020(3) -0.013(3) 0.006(3) -0.005(3)
C12 0.023(3) 0.028(4) 0.021(3) -0.009(3) 0.002(3) -0.002(3)
C13 0.020(3) 0.022(3) 0.020(3) -0.011(3) 0.007(3) -0.003(3)
C14 0.025(3) 0.016(3) 0.026(3) -0.004(3) 0.004(3) -0.001(3)
C15 0.025(3) 0.020(3) 0.023(3) -0.007(3) -0.001(3) -0.001(3)
C16 0.022(3) 0.017(3) 0.017(3) -0.010(3) 0.007(3) 0.001(3)
C17 0.019(3) 0.018(3) 0.020(3) -0.005(3) 0.005(2) 0.002(3)
C18 0.021(3) 0.027(4) 0.022(3) -0.007(3) 0.000(3) -0.002(3)
C19 0.025(3) 0.019(3) 0.019(3) -0.010(3) 0.004(3) -0.001(3)
C20 0.026(3) 0.024(3) 0.017(3) -0.006(3) 0.003(3) -0.008(3)
C21 0.021(3) 0.018(3) 0.023(3) -0.007(3) 0.003(3) 0.002(3)
C22 0.033(4) 0.026(3) 0.017(3) -0.008(3) 0.004(3) -0.005(3)
C23 0.026(3) 0.023(3) 0.028(4) -0.013(3) 0.009(3) -0.006(3)
C24 0.025(3) 0.020(3) 0.024(3) -0.008(3) 0.002(3) 0.001(3)
C25 0.044(4) 0.036(4) 0.027(4) -0.010(3) -0.009(3) -0.010(4)
C26 0.031(4) 0.041(5) 0.048(5) -0.005(4) 0.004(3) 0.001(3)
N1 0.017(3) 0.021(3) 0.021(3) -0.010(2) 0.002(2) 0.003(2)
N2 0.018(3) 0.022(3) 0.023(3) -0.013(2) 0.001(2) 0.002(2)
N3 0.022(3) 0.022(3) 0.022(3) -0.008(2) 0.002(2) 0.001(2)
N4 0.026(3) 0.019(3) 0.024(3) -0.006(2) -0.002(2) 0.001(2)
N5 0.030(3) 0.020(3) 0.020(3) -0.011(2) -0.003(2) 0.001(2)
N6 0.027(3) 0.024(3) 0.016(3) -0.004(2) 0.003(2) -0.005(2)
N7 0.027(3) 0.022(3) 0.023(3) -0.014(2) 0.008(2) 0.003(2)
N8 0.051(4) 0.037(4) 0.050(4) -0.019(3) -0.017(3) 0.008(3)
O1 0.024(2) 0.026(3) 0.027(2) -0.012(2) -0.0050(19) 0.004(2)
O2 0.036(3) 0.022(3) 0.032(3) -0.008(2) -0.010(2) 0.003(2)
O3 0.043(3) 0.064(4) 0.084(5) 0.026(4) -0.026(3) -0.021(3)
O4 0.024(3) 0.021(2) 0.061(4) -0.002(2) 0.007(2) 0.002(2)
O5 0.069(4) 0.030(3) 0.020(3) -0.006(2) -0.002(3) 0.016(3)

loop_
_atom_type_symbol
_atom_type_description
_atom_type_scat_dispersion_real
_atom_type_scat_dispersion_imag
_atom_type_scat_source
C C 0.0033 0.0016 'International Tables Vol C Tables 4.2.6.8 and 6.1.1.4'
H H 0.0000 0.0000 'International Tables Vol C Tables 4.2.6.8 and 6.1.1.4'
N N 0.0061 0.0033 'International Tables Vol C Tables 4.2.6.8 and 6.1.1.4'
O O 0.0106 0.0060 'International Tables Vol C Tables 4.2.6.8 and 6.1.1.4'
Br Br -0.2901 2.4595 'International Tables Vol C Tables 4.2.6.8 and 6.1.1.4'
Ag Ag -0.8971 1.1015 'International Tables Vol C Tables 4.2.6.8 and 6.1.1.4'
I I -0.4742 1.8119 'International Tables Vol C Tables 4.2.6.8 and 6.1.1.4'

loop_
_geom_angle_atom_site_label_1
_geom_angle_atom_site_label_2
_geom_angle_atom_site_label_3
_geom_angle
_geom_angle_site_symmetry_1
_geom_angle_site_symmetry_3
_geom_angle_publ_flag
N6 Ag1 N3 177.89(19) 2_566 . ?
C2 C1 C6 122.0(6) . . ?
C2 C1 Br1 119.6(5) . . ?
C6 C1 Br1 118.3(5) . . ?
C1 C2 C3 120.1(6) . . ?
C1 C2 H2A 119.9 . . ?
C3 C2 H2A 119.9 . . ?
C2 C3 C4 119.1(6) . . ?
C2 C3 H3 120.4 . . ?
C4 C3 H3 120.4 . . ?
C5 C4 C3 119.7(6) . . ?
C5 C4 N1 117.4(5) . . ?
C3 C4 N1 122.9(6) . . ?
C4 C5 C6 121.7(6) . . ?
C4 C5 H5A 119.1 . . ?
C6 C5 H5A 119.1 . . ?
C5 C6 C1 117.3(6) . . ?
C5 C6 H6 121.4 . . ?
C1 C6 H6 121.4 . . ?
O1 C7 N1 124.8(6) . . ?
O1 C7 N2 123.7(6) . . ?
N1 C7 N2 111.5(5) . . ?
N2 C8 C12 117.8(6) . . ?
N2 C8 C9 125.6(5) . . ?
C12 C8 C9 116.6(6) . . ?
C10 C9 C8 119.6(6) . . ?
C10 C9 H9 120.2 . . ?
C8 C9 H9 120.2 . . ?
N3 C10 C9 124.1(6) . . ?
N3 C10 H10 118.0 . . ?
C9 C10 H10 118.0 . . ?
N3 C11 C12 122.9(6) . . ?
N3 C11 H11 118.6 . . ?
C12 C11 H11 118.6 . . ?
C11 C12 C8 120.2(6) . . ?
C11 C12 H12 119.9 . . ?
C8 C12 H12 119.9 . . ?
C18 C13 C14 122.2(6) . . ?
C18 C13 Br2 119.9(5) . . ?
C14 C13 Br2 117.9(5) . . ?
C13 C14 C15 118.9(6) . . ?
C13 C14 H14 120.6 . . ?
C15 C14 H14 120.6 . . ?
C16 C15 C14 120.4(6) . . ?
C16 C15 H15 119.8 . . ?
C14 C15 H15 119.8 . . ?
C15 C16 C17 119.0(6) . . ?
C15 C16 N4 124.0(6) . . ?
C17 C16 N4 117.0(5) . . ?
C16 C17 C18 121.1(6) . . ?
C16 C17 H17 119.4 . . ?
C18 C17 H17 119.4 . . ?
C13 C18 C17 118.4(6) . . ?
C13 C18 H18 120.8 . . ?
C17 C18 H18 120.8 . . ?
O2 C19 N4 125.3(6) . . ?
O2 C19 N5 124.5(6) . . ?
N4 C19 N5 110.2(5) . . ?
C21 C20 N5 124.7(6) . . ?
C21 C20 C24 117.9(6) . . ?
N5 C20 C24 117.4(6) . . ?
C20 C21 C22 119.0(6) . . ?
C20 C21 H21 120.5 . . ?
C22 C21 H21 120.5 . . ?
N6 C22 C21 123.6(6) . . ?
N6 C22 H22 118.2 . . ?
C21 C22 H22 118.2 . . ?
N6 C23 C24 122.6(6) . . ?
N6 C23 H23 118.7 . . ?
C24 C23 H23 118.7 . . ?
C23 C24 C20 120.0(6) . . ?
C23 C24 H24 120.0 . . ?
C20 C24 H24 120.0 . . ?
N8 C25 C26 179.1(8) . . ?
C25 C26 H26A 109.5 . . ?
C25 C26 H26B 109.5 . . ?
H26A C26 H26B 109.5 . . ?
C25 C26 H26C 109.5 . . ?
H26A C26 H26C 109.5 . . ?
H26B C26 H26C 109.5 . . ?
C7 N1 C4 128.5(5) . . ?
C7 N1 H1 112(4) . . ?
C4 N1 H1 119(4) . . ?
C8 N2 C7 126.2(5) . . ?
C8 N2 H2 116(3) . . ?
C7 N2 H2 118(3) . . ?
C11 N3 C10 116.6(5) . . ?
C11 N3 Ag1 122.6(4) . . ?
C10 N3 Ag1 120.8(4) . . ?
C19 N4 C16 126.6(5) . . ?
C19 N4 H4 118(6) . . ?
C16 N4 H4 115(6) . . ?
C20 N5 C19 125.9(6) . . ?
C20 N5 H5 120(4) . . ?
C19 N5 H5 113(4) . . ?
C23 N6 C22 116.9(6) . . ?
C23 N6 Ag1 124.1(4) . 2_566 ?
C22 N6 Ag1 118.9(4) . 2_566 ?
O3 N7 O5 121.8(6) . . ?
O3 N7 O4 118.4(6) . . ?
O5 N7 O4 119.7(6) . . ?

loop_
_geom_bond_atom_site_label_1
_geom_bond_atom_site_label_2
_geom_bond_distance
_geom_bond_site_symmetry_2
_geom_bond_publ_flag
Ag1 N6 2.131(5) 2_566 ?
Ag1 N3 2.137(5) . ?
Br1 C1 1.989(6) . ?
Br2 C13 2.032(6) . ?
C1 C2 1.365(9) . ?
C1 C6 1.394(9) . ?
C2 C3 1.388(9) . ?
C2 H2A 0.9500 . ?
C3 C4 1.396(9) . ?
C3 H3 0.9500 . ?
C4 C5 1.378(9) . ?
C4 N1 1.412(8) . ?
C5 C6 1.389(9) . ?
C5 H5A 0.9500 . ?
C6 H6 0.9500 . ?
C7 O1 1.219(7) . ?
C7 N1 1.354(8) . ?
C7 N2 1.392(8) . ?
C8 N2 1.382(8) . ?
C8 C12 1.396(9) . ?
C8 C9 1.399(8) . ?
C9 C10 1.363(9) . ?
C9 H9 0.9500 . ?
C10 N3 1.355(8) . ?
C10 H10 0.9500 . ?
C11 N3 1.338(8) . ?
C11 C12 1.384(9) . ?
C11 H11 0.9500 . ?
C12 H12 0.9500 . ?
C13 C18 1.380(9) . ?
C13 C14 1.381(9) . ?
C14 C15 1.399(9) . ?
C14 H14 0.9500 . ?
C15 C16 1.395(9) . ?
C15 H15 0.9500 . ?
C16 C17 1.395(9) . ?
C16 N4 1.408(8) . ?
C17 C18 1.395(9) . ?
C17 H17 0.9500 . ?
C18 H18 0.9500 . ?
C19 O2 1.195(7) . ?
C19 N4 1.376(8) . ?
C19 N5 1.394(8) . ?
C20 C21 1.378(9) . ?
C20 N5 1.387(8) . ?
C20 C24 1.392(9) . ?
C21 C22 1.384(9) . ?
C21 H21 0.9500 . ?
C22 N6 1.361(8) . ?
C22 H22 0.9500 . ?
C23 N6 1.335(8) . ?
C23 C24 1.389(9) . ?
C23 H23 0.9500 . ?
C24 H24 0.9500 . ?
C25 N8 1.142(9) . ?
C25 C26 1.446(10) . ?
C26 H26A 0.9800 . ?
C26 H26B 0.9800 . ?
C26 H26C 0.9800 . ?
N1 H1 0.96(8) . ?
N2 H2 1.02(6) . ?
N4 H4 0.90(9) . ?
N5 H5 0.94(7) . ?
N6 Ag1 2.131(5) 2_566 ?
N7 O3 1.231(7) . ?
N7 O5 1.231(7) . ?
N7 O4 1.268(7) . ?
